data_4069313
loop_
_publ_author_name
'Evans, William J.'
'Walensky, Justin R.'
'Ziller, Joseph W.'
'Rheingold, Arnold L.'

_publ_section_title
;
 Insertion of Carbodiimides and Organic Azides into Actinide&#x2212;Carbon
 Bonds
;
_journal_issue 12
_journal_name_full Organometallics
_journal_page_first 3350
_journal_paper_doi 10.1021/om900135e
_journal_volume 28
_journal_year 2009
_chemical_formula_sum 'C31.5 H50 N3 O0.5 Th'
_chemical_formula_weight 710.78
_chemical_name_systematic
; 
 ? 
;
_space_group_IT_number 2
_symmetry_cell_setting triclinic
_symmetry_space_group_name_Hall '-P 1'
_symmetry_space_group_name_H-M 'P -1'
_atom_sites_solution_hydrogens geom
_atom_sites_solution_primary direct
_atom_sites_solution_secondary difmap
_audit_creation_method SHELXTL
_cell_angle_alpha 85.5730(10)
_cell_angle_beta 72.4170(10)
_cell_angle_gamma 75.4890(10)
_cell_formula_units_Z 2
_cell_length_a 9.9109(7)
_cell_length_b 10.7104(8)
_cell_length_c 14.9504(11)
_cell_measurement_reflns_used 9886
_cell_measurement_temperature 153(2)
_cell_measurement_theta_max 28.27
_cell_measurement_theta_min 2.26
_cell_volume 1464.58(19)
_computing_cell_refinement 'Bruker SMART APEX2/SAINT'
_computing_data_collection 'Bruker SMART APEX2'
_computing_data_reduction 'Bruker SAINT'
_computing_molecular_graphics 'Bruker SHELXTL'
_computing_publication_material 'Bruker SHELXTL'
_computing_structure_refinement 'Bruker SHELXTL'
_computing_structure_solution 'Bruker SHELXTL'
_diffrn_ambient_temperature 153(2)
_diffrn_measured_fraction_theta_full 0.913
_diffrn_measured_fraction_theta_max 0.913
_diffrn_measurement_device_type 'Bruker SMART APEX II CCD'
_diffrn_measurement_method 'phi and omega'
_diffrn_radiation_monochromator graphite
_diffrn_radiation_source 'fine-focus sealed tube'
_diffrn_radiation_type MoK\a
_diffrn_radiation_wavelength 0.71073
_diffrn_reflns_av_R_equivalents 0.0182
_diffrn_reflns_av_sigmaI/netI 0.0201
_diffrn_reflns_limit_h_max 13
_diffrn_reflns_limit_h_min -13
_diffrn_reflns_limit_k_max 13
_diffrn_reflns_limit_k_min -13
_diffrn_reflns_limit_l_max 18
_diffrn_reflns_limit_l_min -19
_diffrn_reflns_number 16880
_diffrn_reflns_theta_full 28.37
_diffrn_reflns_theta_max 28.37
_diffrn_reflns_theta_min 1.43
_exptl_absorpt_coefficient_mu 5.117
_exptl_absorpt_correction_T_max 0.7488
_exptl_absorpt_correction_T_min 0.2999
_exptl_absorpt_correction_type multi-scan
_exptl_absorpt_process_details 'Bruker SADABS'
_exptl_crystal_colour colourless
_exptl_crystal_density_diffrn 1.612
_exptl_crystal_density_meas ?
_exptl_crystal_density_method 'not measured'
_exptl_crystal_description Plate
_exptl_crystal_F_000 708
_exptl_crystal_size_max 0.31
_exptl_crystal_size_mid 0.30
_exptl_crystal_size_min 0.06
_refine_diff_density_max 2.452
_refine_diff_density_min -1.354
_refine_diff_density_rms 0.101
_refine_ls_extinction_method none
_refine_ls_goodness_of_fit_ref 1.219
_refine_ls_hydrogen_treatment constr
_refine_ls_matrix_type full
_refine_ls_number_parameters 348
_refine_ls_number_reflns 6697
_refine_ls_number_restraints 0
_refine_ls_restrained_S_all 1.219
_refine_ls_R_factor_all 0.0234
_refine_ls_R_factor_gt 0.0230
_refine_ls_shift/su_max 2.314
_refine_ls_shift/su_mean 0.023
_refine_ls_structure_factor_coef Fsqd
_refine_ls_weighting_details 'calc w=1/[\s^2^(Fo^2^)+(0.0000P)^2^+4.5894P] where P=(Fo^2^+2Fc^2^)/3'
_refine_ls_weighting_scheme calc
_refine_ls_wR_factor_gt 0.0536
_refine_ls_wR_factor_ref 0.0537
_reflns_number_gt 6623
_reflns_number_total 6697
_reflns_threshold_expression >2sigma(I)
_cod_data_source_file om900135e_si_002.cif
_cod_data_source_block (C5Me5)2ThMe[(Me)NNN(Ad)_and_(C5Me5)2Th(OH)[(Me)NNN(Ad)],_7.
_cod_depositor_comments
;
The following automatic conversions were performed:

'_symmetry_cell_setting' value 'Triclinic' changed to 'triclinic'
according to /home/saulius/struct/CIF-dictionaries/cif_core.dic
dictionary named 'cif_core.dic' version 2.4.2 from 2011-04-26.

Automatic conversion script
Id: cif_fix_values 1715 2011-07-08 13:25:40Z adriana 

The following automatic conversions were performed:

'_exptl_crystal_density_meas' value 'none' was changed to '?' - the
value is perceived as not measured.

Automatic conversion script
Id: cif_fix_values 3008 2015-01-20 13:52:24Z robertas 
;
_cod_original_sg_symbol_H-M P-1
_cod_original_formula_sum 'C31.50 H50 N3 O0.50 Th'
_cod_database_code 4069313

loop_
_symmetry_equiv_pos_as_xyz
'x, y, z'
'-x, -y, -z'

loop_
_atom_site_label
_atom_site_type_symbol
_atom_site_fract_x
_atom_site_fract_y
_atom_site_fract_z
_atom_site_U_iso_or_equiv
_atom_site_adp_type
_atom_site_occupancy
_atom_site_symmetry_multiplicity
_atom_site_calc_flag
_atom_site_refinement_flags
_atom_site_disorder_assembly
_atom_site_disorder_group
Th1 Th 0.427335(12) 0.217536(10) 0.792387(8) 0.01477(4) Uani 1 1 d . . .
O1 O 0.460(2) 0.0848(17) 0.9031(9) 0.020(3) Uani 0.50 1 d P A 1
H1 H 0.547(4) 0.044(10) 0.889(5) 0.029 Uiso 0.50 1 calc PR A 1
C32 C 0.457(3) 0.070(3) 0.9251(16) 0.022(3) Uani 0.50 1 d P A 2
H32A H 0.4349 -0.0112 0.9162 0.034 Uiso 0.50 1 calc PR A 2
H32B H 0.3903 0.1103 0.9840 0.034 Uiso 0.50 1 calc PR A 2
H32C H 0.5577 0.0537 0.9276 0.034 Uiso 0.50 1 calc PR A 2
N1 N 0.6344(3) 0.0578(3) 0.68781(19) 0.0190(5) Uani 1 1 d . A .
N2 N 0.6379(3) 0.1155(3) 0.60652(19) 0.0201(5) Uani 1 1 d . A .
N3 N 0.5409(3) 0.2245(3) 0.61489(19) 0.0197(5) Uani 1 1 d . A .
C1 C 0.2432(4) 0.1188(3) 0.7193(2) 0.0218(7) Uani 1 1 d . A .
C2 C 0.1858(3) 0.2544(3) 0.7220(2) 0.0199(6) Uani 1 1 d . A .
C3 C 0.1241(3) 0.2914(3) 0.8174(2) 0.0205(6) Uani 1 1 d . A .
C4 C 0.1450(3) 0.1796(3) 0.8736(2) 0.0217(7) Uani 1 1 d . A .
C5 C 0.2176(4) 0.0728(3) 0.8129(3) 0.0230(7) Uani 1 1 d . A .
C6 C 0.3058(4) 0.0353(4) 0.6328(3) 0.0290(8) Uani 1 1 d . . .
H6A H 0.2269 0.0277 0.6084 0.044 Uiso 1 1 calc R A .
H6B H 0.3563 -0.0505 0.6488 0.044 Uiso 1 1 calc R . .
H6C H 0.3750 0.0746 0.5849 0.044 Uiso 1 1 calc R . .
C7 C 0.1792(4) 0.3415(4) 0.6392(3) 0.0265(7) Uani 1 1 d . . .
H7A H 0.0794 0.3647 0.6346 0.040 Uiso 1 1 calc R A .
H7B H 0.2454 0.2969 0.5818 0.040 Uiso 1 1 calc R . .
H7C H 0.2085 0.4198 0.6471 0.040 Uiso 1 1 calc R . .
C8 C 0.0318(4) 0.4230(4) 0.8519(3) 0.0280(8) Uani 1 1 d . . .
H8A H -0.0678 0.4309 0.8499 0.042 Uiso 1 1 calc R A .
H8B H 0.0728 0.4893 0.8117 0.042 Uiso 1 1 calc R . .
H8C H 0.0306 0.4346 0.9165 0.042 Uiso 1 1 calc R . .
C9 C 0.0886(4) 0.1743(4) 0.9794(3) 0.0328(8) Uani 1 1 d . . .
H9A H 0.1493 0.1001 1.0028 0.049 Uiso 1 1 calc R A .
H9B H -0.0123 0.1655 0.9980 0.049 Uiso 1 1 calc R . .
H9C H 0.0921 0.2538 1.0061 0.049 Uiso 1 1 calc R . .
C10 C 0.2536(5) -0.0664(4) 0.8416(3) 0.0318(8) Uani 1 1 d . . .
H10A H 0.1812 -0.1088 0.8336 0.048 Uiso 1 1 calc R A .
H10B H 0.2524 -0.0716 0.9076 0.048 Uiso 1 1 calc R . .
H10C H 0.3506 -0.1094 0.8024 0.048 Uiso 1 1 calc R . .
C11 C 0.6348(4) 0.3670(3) 0.7650(2) 0.0220(7) Uani 1 1 d . A .
C12 C 0.6229(4) 0.3119(3) 0.8556(3) 0.0224(7) Uani 1 1 d . A .
C13 C 0.4838(4) 0.3698(3) 0.9156(2) 0.0232(7) Uani 1 1 d . A .
C14 C 0.4097(4) 0.4612(3) 0.8621(3) 0.0228(7) Uani 1 1 d . A .
C15 C 0.5019(4) 0.4591(3) 0.7690(2) 0.0223(7) Uani 1 1 d . A .
C16 C 0.7698(4) 0.3391(4) 0.6827(3) 0.0327(9) Uani 1 1 d . . .
H16A H 0.7673 0.4118 0.6387 0.049 Uiso 1 1 calc R A .
H16B H 0.7743 0.2608 0.6510 0.049 Uiso 1 1 calc R . .
H16C H 0.8560 0.3265 0.7046 0.049 Uiso 1 1 calc R . .
C17 C 0.7436(4) 0.2160(4) 0.8838(3) 0.0340(9) Uani 1 1 d . . .
H17A H 0.7011 0.1609 0.9344 0.051 Uiso 1 1 calc R A .
H17B H 0.8012 0.2624 0.9057 0.051 Uiso 1 1 calc R . .
H17C H 0.8066 0.1626 0.8297 0.051 Uiso 1 1 calc R . .
C18 C 0.4266(5) 0.3475(4) 1.0193(3) 0.0357(9) Uani 1 1 d . . .
H18A H 0.4355 0.4177 1.0539 0.054 Uiso 1 1 calc R A .
H18B H 0.4831 0.2652 1.0365 0.054 Uiso 1 1 calc R . .
H18C H 0.3239 0.3449 1.0352 0.054 Uiso 1 1 calc R . .
C19 C 0.2716(4) 0.5624(4) 0.9017(3) 0.0401(10) Uani 1 1 d . . .
H19A H 0.2950 0.6356 0.9242 0.060 Uiso 1 1 calc R A .
H19B H 0.2061 0.5256 0.9540 0.060 Uiso 1 1 calc R . .
H19C H 0.2237 0.5918 0.8528 0.060 Uiso 1 1 calc R . .
C20 C 0.4705(5) 0.5495(4) 0.6922(3) 0.0351(9) Uani 1 1 d . . .
H20A H 0.4670 0.6375 0.7082 0.053 Uiso 1 1 calc R A .
H20B H 0.3764 0.5465 0.6849 0.053 Uiso 1 1 calc R . .
H20C H 0.5475 0.5237 0.6332 0.053 Uiso 1 1 calc R . .
C21 C 0.5504(4) 0.2890(4) 0.5241(2) 0.0293(8) Uani 1 1 d . . .
H21A H 0.6481 0.3042 0.4970 0.044 Uiso 1 1 calc R A .
H21B H 0.4777 0.3717 0.5328 0.044 Uiso 1 1 calc R . .
H21C H 0.5316 0.2344 0.4818 0.044 Uiso 1 1 calc R . .
C22 C 0.7458(3) -0.0661(3) 0.6770(2) 0.0186(6) Uani 1 1 d . . .
C23 C 0.7503(4) -0.1183(3) 0.7743(2) 0.0237(7) Uani 1 1 d . A .
H23A H 0.6533 -0.1313 0.8108 0.028 Uiso 1 1 calc R . .
H23B H 0.7748 -0.0552 0.8081 0.028 Uiso 1 1 calc R . .
C24 C 0.8650(4) -0.2469(3) 0.7651(3) 0.0248(7) Uani 1 1 d . . .
H24A H 0.8676 -0.2804 0.8290 0.030 Uiso 1 1 calc R A .
C25 C 0.8257(4) -0.3448(3) 0.7141(3) 0.0250(7) Uani 1 1 d . A .
H25A H 0.8990 -0.4280 0.7086 0.030 Uiso 1 1 calc R . .
H25B H 0.7293 -0.3595 0.7503 0.030 Uiso 1 1 calc R . .
C26 C 0.8214(4) -0.2937(3) 0.6164(3) 0.0257(7) Uani 1 1 d . . .
H26A H 0.7952 -0.3574 0.5831 0.031 Uiso 1 1 calc R A .
C27 C 0.9710(4) -0.2723(4) 0.5602(3) 0.0319(8) Uani 1 1 d . A .
H27A H 1.0453 -0.3551 0.5529 0.038 Uiso 1 1 calc R . .
H27B H 0.9685 -0.2391 0.4970 0.038 Uiso 1 1 calc R . .
C28 C 1.0111(4) -0.1756(4) 0.6113(3) 0.0317(8) Uani 1 1 d . . .
H28A H 1.1090 -0.1621 0.5747 0.038 Uiso 1 1 calc R A .
C29 C 0.8966(4) -0.0466(3) 0.6212(3) 0.0271(7) Uani 1 1 d . A .
H29A H 0.9230 0.0166 0.6538 0.033 Uiso 1 1 calc R . .
H29B H 0.8944 -0.0119 0.5582 0.033 Uiso 1 1 calc R . .
C30 C 1.0152(4) -0.2266(4) 0.7091(3) 0.0323(8) Uani 1 1 d . A .
H30A H 1.0420 -0.1640 0.7420 0.039 Uiso 1 1 calc R . .
H30B H 1.0895 -0.3092 0.7038 0.039 Uiso 1 1 calc R . .
C31 C 0.7068(4) -0.1650(3) 0.6264(2) 0.0226(7) Uani 1 1 d . A .
H31A H 0.7020 -0.1319 0.5635 0.027 Uiso 1 1 calc R . .
H31B H 0.6098 -0.1785 0.6624 0.027 Uiso 1 1 calc R . .

loop_
_atom_site_aniso_label
_atom_site_aniso_U_11
_atom_site_aniso_U_22
_atom_site_aniso_U_33
_atom_site_aniso_U_23
_atom_site_aniso_U_13
_atom_site_aniso_U_12
Th1 0.01401(6) 0.01515(6) 0.01489(6) -0.00159(4) -0.00315(4) -0.00388(4)
O1 0.020(3) 0.026(6) 0.013(7) -0.005(5) -0.003(5) -0.007(4)
C32 0.029(5) 0.022(5) 0.014(8) 0.007(5) -0.005(6) -0.008(4)
N1 0.0193(13) 0.0180(13) 0.0168(13) -0.0007(10) -0.0035(10) -0.0013(10)
N2 0.0199(13) 0.0199(13) 0.0195(13) 0.0006(10) -0.0054(11) -0.0035(11)
N3 0.0213(13) 0.0178(13) 0.0170(13) 0.0029(10) -0.0042(11) -0.0020(11)
C1 0.0176(15) 0.0260(17) 0.0245(17) -0.0032(13) -0.0091(13) -0.0055(13)
C2 0.0137(14) 0.0262(17) 0.0209(16) -0.0003(13) -0.0068(12) -0.0046(12)
C3 0.0151(14) 0.0258(17) 0.0210(16) 0.0003(13) -0.0055(12) -0.0053(12)
C4 0.0146(14) 0.0304(18) 0.0214(16) 0.0034(13) -0.0047(12) -0.0095(13)
C5 0.0197(15) 0.0247(17) 0.0294(18) 0.0005(13) -0.0102(14) -0.0103(13)
C6 0.0315(19) 0.0311(19) 0.0288(19) -0.0065(15) -0.0142(15) -0.0066(15)
C7 0.0201(16) 0.0334(19) 0.0251(17) 0.0032(14) -0.0084(14) -0.0036(14)
C8 0.0210(16) 0.0311(19) 0.0291(19) -0.0053(15) -0.0066(14) -0.0006(14)
C9 0.0291(19) 0.049(2) 0.0193(17) 0.0059(16) -0.0042(15) -0.0139(17)
C10 0.039(2) 0.0258(18) 0.038(2) 0.0073(15) -0.0165(17) -0.0171(16)
C11 0.0221(16) 0.0176(15) 0.0270(17) -0.0010(12) -0.0030(13) -0.0110(13)
C12 0.0235(16) 0.0191(15) 0.0299(18) -0.0004(13) -0.0113(14) -0.0098(13)
C13 0.0281(17) 0.0243(17) 0.0208(16) -0.0040(13) -0.0062(14) -0.0130(14)
C14 0.0215(16) 0.0177(15) 0.0299(18) -0.0071(13) -0.0057(14) -0.0060(13)
C15 0.0278(17) 0.0162(15) 0.0255(17) 0.0009(12) -0.0096(14) -0.0077(13)
C16 0.0253(18) 0.0295(19) 0.039(2) -0.0061(16) 0.0044(16) -0.0135(15)
C17 0.032(2) 0.0275(19) 0.051(2) 0.0021(17) -0.0258(19) -0.0075(16)
C18 0.050(2) 0.039(2) 0.0235(19) -0.0049(16) -0.0073(17) -0.0222(19)
C19 0.0272(19) 0.033(2) 0.058(3) -0.023(2) -0.0078(19) -0.0025(16)
C20 0.049(2) 0.0218(18) 0.041(2) 0.0067(16) -0.0208(19) -0.0110(17)
C21 0.0300(19) 0.0288(19) 0.0208(17) 0.0065(14) -0.0040(14) 0.0020(15)
C22 0.0183(15) 0.0155(14) 0.0200(15) 0.0002(12) -0.0048(12) -0.0013(12)
C23 0.0303(18) 0.0199(16) 0.0199(16) -0.0008(12) -0.0092(14) -0.0019(14)
C24 0.0310(18) 0.0195(16) 0.0245(17) 0.0019(13) -0.0129(14) -0.0018(14)
C25 0.0283(18) 0.0175(15) 0.0286(18) 0.0005(13) -0.0101(14) -0.0023(13)
C26 0.0335(19) 0.0169(15) 0.0264(18) -0.0044(13) -0.0124(15) 0.0000(14)
C27 0.032(2) 0.0239(18) 0.0260(18) -0.0026(14) 0.0009(15) 0.0069(15)
C28 0.0176(16) 0.0257(18) 0.043(2) 0.0043(16) -0.0007(15) -0.0012(14)
C29 0.0208(16) 0.0193(16) 0.037(2) 0.0037(14) -0.0024(15) -0.0049(13)
C30 0.0259(18) 0.0231(18) 0.051(2) -0.0012(16) -0.0185(17) -0.0017(14)
C31 0.0251(16) 0.0196(16) 0.0232(16) -0.0013(12) -0.0089(13) -0.0029(13)

loop_
_atom_type_symbol
_atom_type_description
_atom_type_scat_dispersion_real
_atom_type_scat_dispersion_imag
_atom_type_scat_source
C C 0.0033 0.0016 'International Tables Vol C Tables 4.2.6.8 and 6.1.1.4'
H H 0.0000 0.0000 'International Tables Vol C Tables 4.2.6.8 and 6.1.1.4'
N N 0.0061 0.0033 'International Tables Vol C Tables 4.2.6.8 and 6.1.1.4'
O O 0.0106 0.0060 'International Tables Vol C Tables 4.2.6.8 and 6.1.1.4'
Th Th -7.2400 8.8979 'International Tables Vol C Tables 4.2.6.8 and 6.1.1.4'

loop_
_geom_angle_atom_site_label_1
_geom_angle_atom_site_label_2
_geom_angle_atom_site_label_3
_geom_angle
Cnt1 Th1 N1 110.6
Cnt1 Th1 N2 104.7
Cnt1 Th1 N3 96.8
Cnt1 Th1 O1 98.0
Cnt1 Th1 C32 97.4
Cnt2 Th1 N1 107.9
Cnt2 Th1 N2 104.0
Cnt2 Th1 N3 96.9
Cnt2 Th1 O1 98.5
Cnt2 Th1 C32 97.6
Cnt1 Th1 Cnt2 139.1
O1 Th1 C32 2.3(12)
O1 Th1 N1 85.1(5)
C32 Th1 N1 87.4(7)
O1 Th1 N3 135.9(5)
C32 Th1 N3 138.2(7)
N1 Th1 N3 50.78(9)
O1 Th1 C12 78.3(5)
C32 Th1 C12 78.0(8)
N1 Th1 C12 90.94(10)
N3 Th1 C12 100.95(10)
O1 Th1 C4 78.6(5)
C32 Th1 C4 77.4(7)
N1 Th1 C4 124.45(10)
N3 Th1 C4 122.15(9)
C12 Th1 C4 135.24(10)
O1 Th1 C13 77.5(5)
C32 Th1 C13 76.1(7)
N1 Th1 C13 119.58(10)
N3 Th1 C13 122.05(10)
C12 Th1 C13 29.12(10)
C4 Th1 C13 108.04(10)
O1 Th1 C5 76.4(5)
C32 Th1 C5 76.3(8)
N1 Th1 C5 95.53(10)
N3 Th1 C5 103.29(10)
C12 Th1 C5 153.19(10)
C4 Th1 C5 29.07(10)
C13 Th1 C5 133.61(10)
O1 Th1 C3 106.7(5)
C32 Th1 C3 105.2(7)
N1 Th1 C3 133.80(9)
N3 Th1 C3 104.22(9)
C12 Th1 C3 134.86(10)
C4 Th1 C3 29.13(10)
C13 Th1 C3 106.61(10)
C5 Th1 C3 47.85(10)
O1 Th1 C2 123.2(5)
C32 Th1 C2 122.7(8)
N1 Th1 C2 107.60(9)
N3 Th1 C2 76.62(9)
C12 Th1 C2 151.85(10)
C4 Th1 C2 48.07(9)
C13 Th1 C2 130.36(10)
C5 Th1 C2 47.98(10)
C3 Th1 C2 29.03(9)
O1 Th1 C11 105.9(5)
C32 Th1 C11 106.0(8)
N1 Th1 C11 84.34(9)
N3 Th1 C11 74.81(10)
C12 Th1 C11 29.13(10)
C4 Th1 C11 151.20(10)
C13 Th1 C11 47.99(10)
C5 Th1 C11 177.65(10)
C3 Th1 C11 131.00(10)
C2 Th1 C11 129.84(10)
O1 Th1 C1 102.9(5)
C32 Th1 C1 103.3(7)
N1 Th1 C1 86.23(9)
N3 Th1 C1 76.08(10)
C12 Th1 C1 176.79(10)
C4 Th1 C1 47.95(10)
C13 Th1 C1 153.91(10)
C5 Th1 C1 29.06(10)
C3 Th1 C1 47.80(10)
C2 Th1 C1 29.09(10)
C11 Th1 C1 148.67(10)
O1 Th1 C14 104.7(5)
C32 Th1 C14 103.0(7)
N1 Th1 C14 132.06(9)
N3 Th1 C14 106.63(10)
C12 Th1 C14 47.85(10)
C4 Th1 C14 103.46(10)
C13 Th1 C14 29.11(10)
C5 Th1 C14 132.39(10)
C3 Th1 C14 88.91(10)
C2 Th1 C14 105.32(10)
C11 Th1 C14 47.74(10)
C1 Th1 C14 133.92(10)
O1 Th1 C15 123.7(5)
C32 Th1 C15 122.8(7)
N1 Th1 C15 107.85(10)
N3 Th1 C15 78.40(9)
C12 Th1 C15 48.02(10)
C4 Th1 C15 125.39(10)
C13 Th1 C15 48.02(10)
C5 Th1 C15 149.58(10)
C3 Th1 C15 101.92(10)
C2 Th1 C15 104.94(10)
C11 Th1 C15 29.09(10)
C1 Th1 C15 131.65(10)
C14 Th1 C15 28.92(10)
O1 Th1 N2 110.6(5)
C32 Th1 N2 112.9(7)
N1 Th1 N2 25.49(8)
N3 Th1 N2 25.30(8)
C12 Th1 N2 96.89(9)
C4 Th1 N2 127.10(9)
C13 Th1 N2 124.86(9)
C5 Th1 N2 100.10(9)
C3 Th1 N2 120.96(9)
C2 Th1 N2 91.95(8)
C11 Th1 N2 78.78(9)
C1 Th1 N2 79.91(9)
C14 Th1 N2 122.17(9)
C15 Th1 N2 93.55(9)
N2 N1 C22 111.5(2)
N2 N1 Th1 99.31(18)
C22 N1 Th1 149.1(2)
N3 N2 N1 112.3(3)
N3 N2 Th1 57.07(16)
N1 N2 Th1 55.21(15)
N2 N3 C21 111.3(3)
N2 N3 Th1 97.63(19)
C21 N3 Th1 151.1(2)
C5 C1 C2 108.1(3)
C5 C1 C6 125.3(3)
C2 C1 C6 126.4(3)
C5 C1 Th1 75.29(18)
C2 C1 Th1 75.34(18)
C6 C1 Th1 120.4(2)
C3 C2 C1 107.7(3)
C3 C2 C7 125.7(3)
C1 C2 C7 126.4(3)
C3 C2 Th1 75.44(18)
C1 C2 Th1 75.57(18)
C7 C2 Th1 119.2(2)
C2 C3 C4 108.3(3)
C2 C3 C8 125.2(3)
C4 C3 C8 125.9(3)
C2 C3 Th1 75.53(18)
C4 C3 Th1 75.01(18)
C8 C3 Th1 122.9(2)
C5 C4 C3 107.9(3)
C5 C4 C9 126.1(3)
C3 C4 C9 125.8(3)
C5 C4 Th1 75.87(18)
C3 C4 Th1 75.85(18)
C9 C4 Th1 118.2(2)
C4 C5 C1 108.0(3)
C4 C5 C10 126.4(3)
C1 C5 C10 125.4(3)
C4 C5 Th1 75.06(18)
C1 C5 Th1 75.65(19)
C10 C5 Th1 118.4(2)
C12 C11 C15 108.0(3)
C12 C11 C16 125.0(3)
C15 C11 C16 126.8(3)
C12 C11 Th1 74.84(18)
C15 C11 Th1 75.67(19)
C16 C11 Th1 119.4(2)
C13 C12 C11 108.2(3)
C13 C12 C17 126.4(3)
C11 C12 C17 125.3(3)
C13 C12 Th1 75.47(19)
C11 C12 Th1 76.03(19)
C17 C12 Th1 118.5(2)
C12 C13 C14 107.8(3)
C12 C13 C18 126.9(3)
C14 C13 C18 125.2(3)
C12 C13 Th1 75.41(19)
C14 C13 Th1 76.11(19)
C18 C13 Th1 118.1(2)
C15 C14 C13 108.4(3)
C15 C14 C19 125.1(4)
C13 C14 C19 125.3(3)
C15 C14 Th1 75.66(18)
C13 C14 Th1 74.78(18)
C19 C14 Th1 125.7(2)
C14 C15 C11 107.7(3)
C14 C15 C20 125.4(3)
C11 C15 C20 126.6(3)
C14 C15 Th1 75.42(19)
C11 C15 Th1 75.23(18)
C20 C15 Th1 120.8(2)
N1 C22 C23 108.8(3)
N1 C22 C29 110.6(3)
C23 C22 C29 109.1(3)
N1 C22 C31 110.5(3)
C23 C22 C31 108.6(3)
C29 C22 C31 109.2(3)
C22 C23 C24 109.9(3)
C25 C24 C30 109.3(3)
C25 C24 C23 109.6(3)
C30 C24 C23 109.7(3)
C26 C25 C24 109.6(3)
C25 C26 C27 109.6(3)
C25 C26 C31 109.0(3)
C27 C26 C31 109.3(3)
C28 C27 C26 109.5(3)
C27 C28 C30 109.9(3)
C27 C28 C29 109.5(3)
C30 C28 C29 109.0(3)
C22 C29 C28 110.0(3)
C28 C30 C24 109.4(3)
C22 C31 C26 110.3(3)

loop_
_geom_bond_atom_site_label_1
_geom_bond_atom_site_label_2
_geom_bond_distance
Th1 Cnt1 2.552
Th1 Cnt2 2.553
Th1 O1 2.143(12)
Th1 C32 2.48(2)
Th1 N1 2.509(3)
Th1 N3 2.554(3)
Th1 C12 2.812(3)
Th1 C4 2.813(3)
Th1 C13 2.813(3)
Th1 C5 2.823(3)
Th1 C3 2.824(3)
Th1 C2 2.825(3)
Th1 C11 2.828(3)
Th1 C1 2.828(3)
Th1 C14 2.830(3)
Th1 C15 2.833(3)
Th1 N2 3.016(3)
N1 N2 1.315(4)
N1 C22 1.482(4)
N2 N3 1.300(4)
N3 C21 1.462(4)
C1 C5 1.418(5)
C1 C2 1.420(5)
C1 C6 1.507(5)
C2 C3 1.416(5)
C2 C7 1.499(5)
C3 C4 1.418(5)
C3 C8 1.507(5)
C4 C5 1.415(5)
C4 C9 1.512(5)
C5 C10 1.504(5)
C11 C12 1.418(5)
C11 C15 1.422(5)
C11 C16 1.503(5)
C12 C13 1.414(5)
C12 C17 1.512(5)
C13 C14 1.418(5)
C13 C18 1.504(5)
C14 C15 1.414(5)
C14 C19 1.505(5)
C15 C20 1.499(5)
C22 C23 1.527(4)
C22 C29 1.532(5)
C22 C31 1.533(5)
C23 C24 1.536(5)
C24 C25 1.530(5)
C24 C30 1.531(5)
C25 C26 1.529(5)
C26 C27 1.531(5)
C26 C31 1.536(5)
C27 C28 1.524(6)
C28 C30 1.529(6)
C28 C29 1.538(5)

loop_
_geom_torsion_atom_site_label_1
_geom_torsion_atom_site_label_2
_geom_torsion_atom_site_label_3
_geom_torsion_atom_site_label_4
_geom_torsion
O1 Th1 N1 N2 177.7(6)
C32 Th1 N1 N2 177.9(8)
N3 Th1 N1 N2 -0.74(17)
C12 Th1 N1 N2 -104.1(2)
C4 Th1 N1 N2 105.1(2)
C13 Th1 N1 N2 -109.7(2)
C5 Th1 N1 N2 101.9(2)
C3 Th1 N1 N2 69.2(2)
C2 Th1 N1 N2 54.3(2)
C11 Th1 N1 N2 -75.7(2)
C1 Th1 N1 N2 74.3(2)
C14 Th1 N1 N2 -76.9(2)
C15 Th1 N1 N2 -58.4(2)
O1 Th1 N1 C22 -0.3(7)
C32 Th1 N1 C22 -0.1(8)
N3 Th1 N1 C22 -178.7(5)
C12 Th1 N1 C22 77.8(4)
C4 Th1 N1 C22 -72.9(4)
C13 Th1 N1 C22 72.3(4)
C5 Th1 N1 C22 -76.1(4)
C3 Th1 N1 C22 -108.8(4)
C2 Th1 N1 C22 -123.7(4)
C11 Th1 N1 C22 106.3(4)
C1 Th1 N1 C22 -103.7(4)
C14 Th1 N1 C22 105.1(4)
C15 Th1 N1 C22 123.6(4)
N2 Th1 N1 C22 -178.0(5)
C22 N1 N2 N3 -179.9(3)
Th1 N1 N2 N3 1.2(3)
C22 N1 N2 Th1 178.9(3)
O1 Th1 N2 N3 178.9(6)
C32 Th1 N2 N3 179.1(8)
N1 Th1 N2 N3 -178.7(3)
C12 Th1 N2 N3 -101.1(2)
C4 Th1 N2 N3 87.8(2)
C13 Th1 N2 N3 -92.3(2)
C5 Th1 N2 N3 99.8(2)
C3 Th1 N2 N3 53.2(2)
C2 Th1 N2 N3 52.1(2)
C11 Th1 N2 N3 -78.1(2)
C1 Th1 N2 N3 78.7(2)
C14 Th1 N2 N3 -57.3(2)
C15 Th1 N2 N3 -53.0(2)
O1 Th1 N2 N1 -2.5(6)
C32 Th1 N2 N1 -2.3(8)
N3 Th1 N2 N1 178.7(3)
C12 Th1 N2 N1 77.6(2)
C4 Th1 N2 N1 -93.6(2)
C13 Th1 N2 N1 86.4(2)
C5 Th1 N2 N1 -81.6(2)
C3 Th1 N2 N1 -128.1(2)
C2 Th1 N2 N1 -129.2(2)
C11 Th1 N2 N1 100.5(2)
C1 Th1 N2 N1 -102.6(2)
C14 Th1 N2 N1 121.3(2)
C15 Th1 N2 N1 125.7(2)
N1 N2 N3 C21 177.9(3)
Th1 N2 N3 C21 179.1(3)
N1 N2 N3 Th1 -1.2(3)
O1 Th1 N3 N2 -1.5(8)
C32 Th1 N3 N2 -1.3(11)
N1 Th1 N3 N2 0.75(17)
C12 Th1 N3 N2 82.9(2)
C4 Th1 N3 N2 -109.7(2)
C13 Th1 N3 N2 104.7(2)
C5 Th1 N3 N2 -85.5(2)
C3 Th1 N3 N2 -134.88(19)
C2 Th1 N3 N2 -125.8(2)
C11 Th1 N3 N2 95.9(2)
C1 Th1 N3 N2 -95.8(2)
C14 Th1 N3 N2 131.95(19)
C15 Th1 N3 N2 125.6(2)
O1 Th1 N3 C21 -179.8(9)
C32 Th1 N3 C21 -179.6(12)
N1 Th1 N3 C21 -177.6(5)
C12 Th1 N3 C21 -95.4(5)
C4 Th1 N3 C21 72.0(5)
C13 Th1 N3 C21 -73.6(5)
C5 Th1 N3 C21 96.2(5)
C3 Th1 N3 C21 46.8(5)
C2 Th1 N3 C21 55.9(5)
C11 Th1 N3 C21 -82.4(5)
C1 Th1 N3 C21 85.9(5)
C14 Th1 N3 C21 -46.4(5)
C15 Th1 N3 C21 -52.7(5)
N2 Th1 N3 C21 -178.3(6)
O1 Th1 C1 C5 24.4(5)
C32 Th1 C1 C5 22.1(8)
N1 Th1 C1 C5 108.5(2)
N3 Th1 C1 C5 159.0(2)
C12 Th1 C1 C5 136.5(17)
C4 Th1 C1 C5 -36.87(19)
C13 Th1 C1 C5 -63.5(3)
C3 Th1 C1 C5 -76.5(2)
C2 Th1 C1 C5 -113.6(3)
C11 Th1 C1 C5 -178.8(2)
C14 Th1 C1 C5 -101.2(2)
C15 Th1 C1 C5 -140.8(2)
N2 Th1 C1 C5 133.4(2)
O1 Th1 C1 C2 138.0(5)
C32 Th1 C1 C2 135.7(8)
N1 Th1 C1 C2 -137.9(2)
N3 Th1 C1 C2 -87.4(2)
C12 Th1 C1 C2 -109.9(18)
C4 Th1 C1 C2 76.7(2)
C13 Th1 C1 C2 50.1(3)
C5 Th1 C1 C2 113.6(3)
C3 Th1 C1 C2 37.07(18)
C11 Th1 C1 C2 -65.3(3)
C14 Th1 C1 C2 12.4(3)
C15 Th1 C1 C2 -27.3(2)
N2 Th1 C1 C2 -113.0(2)
O1 Th1 C1 C6 -98.2(6)
C32 Th1 C1 C6 -100.5(8)
N1 Th1 C1 C6 -14.1(3)
N3 Th1 C1 C6 36.4(3)
C12 Th1 C1 C6 14(2)
C4 Th1 C1 C6 -159.4(3)
C13 Th1 C1 C6 173.9(2)
C5 Th1 C1 C6 -122.6(4)
C3 Th1 C1 C6 160.9(3)
C2 Th1 C1 C6 123.8(4)
C11 Th1 C1 C6 58.6(4)
C14 Th1 C1 C6 136.2(3)
C15 Th1 C1 C6 96.6(3)
N2 Th1 C1 C6 10.8(3)
C5 C1 C2 C3 -0.4(4)
C6 C1 C2 C3 173.5(3)
Th1 C1 C2 C3 -69.2(2)
C5 C1 C2 C7 -175.4(3)
C6 C1 C2 C7 -1.4(5)
Th1 C1 C2 C7 115.8(3)
C5 C1 C2 Th1 68.8(2)
C6 C1 C2 Th1 -117.2(3)
O1 Th1 C2 C3 61.8(6)
C32 Th1 C2 C3 59.2(9)
N1 Th1 C2 C3 157.62(19)
N3 Th1 C2 C3 -161.6(2)
C12 Th1 C2 C3 -73.4(3)
C4 Th1 C2 C3 36.77(19)
C13 Th1 C2 C3 -40.7(2)
C5 Th1 C2 C3 76.2(2)
C11 Th1 C2 C3 -104.9(2)
C1 Th1 C2 C3 113.0(3)
C14 Th1 C2 C3 -57.7(2)
C15 Th1 C2 C3 -87.7(2)
N2 Th1 C2 C3 178.1(2)
O1 Th1 C2 C1 -51.2(6)
C32 Th1 C2 C1 -53.9(9)
N1 Th1 C2 C1 44.6(2)
N3 Th1 C2 C1 85.3(2)
C12 Th1 C2 C1 173.6(2)
C4 Th1 C2 C1 -76.3(2)
C13 Th1 C2 C1 -153.73(19)
C5 Th1 C2 C1 -36.82(19)
C3 Th1 C2 C1 -113.0(3)
C11 Th1 C2 C1 142.04(19)
C14 Th1 C2 C1 -170.77(19)
C15 Th1 C2 C1 159.25(19)
N2 Th1 C2 C1 65.1(2)
O1 Th1 C2 C7 -175.1(6)
C32 Th1 C2 C7 -177.8(9)
N1 Th1 C2 C7 -79.3(3)
N3 Th1 C2 C7 -38.5(2)
C12 Th1 C2 C7 49.7(4)
C4 Th1 C2 C7 159.9(3)
C13 Th1 C2 C7 82.4(3)
C5 Th1 C2 C7 -160.7(3)
C3 Th1 C2 C7 123.1(4)
C11 Th1 C2 C7 18.2(3)
C1 Th1 C2 C7 -123.9(3)
C14 Th1 C2 C7 65.4(3)
C15 Th1 C2 C7 35.4(3)
N2 Th1 C2 C7 -58.8(3)
C1 C2 C3 C4 0.8(4)
C7 C2 C3 C4 175.8(3)
Th1 C2 C3 C4 -68.5(2)
C1 C2 C3 C8 -170.3(3)
C7 C2 C3 C8 4.7(5)
Th1 C2 C3 C8 120.4(3)
C1 C2 C3 Th1 69.3(2)
C7 C2 C3 Th1 -115.7(3)
O1 Th1 C3 C2 -129.6(6)
C32 Th1 C3 C2 -131.5(8)
N1 Th1 C3 C2 -30.2(2)
N3 Th1 C3 C2 18.5(2)
C12 Th1 C3 C2 140.38(19)
C4 Th1 C3 C2 -113.8(3)
C13 Th1 C3 C2 148.78(19)
C5 Th1 C3 C2 -76.7(2)
C11 Th1 C3 C2 100.5(2)
C1 Th1 C3 C2 -37.15(19)
C14 Th1 C3 C2 125.4(2)
C15 Th1 C3 C2 99.3(2)
N2 Th1 C3 C2 -2.2(2)
O1 Th1 C3 C4 -15.8(6)
C32 Th1 C3 C4 -17.7(8)
N1 Th1 C3 C4 83.6(2)
N3 Th1 C3 C4 132.3(2)
C12 Th1 C3 C4 -105.8(2)
C13 Th1 C3 C4 -97.4(2)
C5 Th1 C3 C4 37.11(19)
C2 Th1 C3 C4 113.8(3)
C11 Th1 C3 C4 -145.62(19)
C1 Th1 C3 C4 76.7(2)
C14 Th1 C3 C4 -120.8(2)
C15 Th1 C3 C4 -146.8(2)
N2 Th1 C3 C4 111.6(2)
O1 Th1 C3 C8 107.5(6)
C32 Th1 C3 C8 105.7(8)
N1 Th1 C3 C8 -153.0(2)
N3 Th1 C3 C8 -104.3(3)
C12 Th1 C3 C8 17.6(3)
C4 Th1 C3 C8 123.4(4)
C13 Th1 C3 C8 26.0(3)
C5 Th1 C3 C8 160.5(3)
C2 Th1 C3 C8 -122.8(4)
C11 Th1 C3 C8 -22.3(3)
C1 Th1 C3 C8 -160.0(3)
C14 Th1 C3 C8 2.5(3)
C15 Th1 C3 C8 -23.5(3)
N2 Th1 C3 C8 -125.0(3)
C2 C3 C4 C5 -0.9(4)
C8 C3 C4 C5 170.2(3)
Th1 C3 C4 C5 -69.8(2)
C2 C3 C4 C9 -176.4(3)
C8 C3 C4 C9 -5.4(5)
Th1 C3 C4 C9 114.7(3)
C2 C3 C4 Th1 68.9(2)
C8 C3 C4 Th1 -120.1(3)
O1 Th1 C4 C5 -82.5(5)
C32 Th1 C4 C5 -84.5(8)
N1 Th1 C4 C5 -6.6(2)
N3 Th1 C4 C5 55.1(2)
C12 Th1 C4 C5 -142.6(2)
C13 Th1 C4 C5 -155.1(2)
C3 Th1 C4 C5 113.0(3)
C2 Th1 C4 C5 76.4(2)
C11 Th1 C4 C5 175.2(2)
C1 Th1 C4 C5 36.85(19)
C14 Th1 C4 C5 175.0(2)
C15 Th1 C4 C5 154.04(19)
N2 Th1 C4 C5 24.8(2)
O1 Th1 C4 C3 164.6(5)
C32 Th1 C4 C3 162.5(8)
N1 Th1 C4 C3 -119.6(2)
N3 Th1 C4 C3 -57.9(2)
C12 Th1 C4 C3 104.4(2)
C13 Th1 C4 C3 91.9(2)
C5 Th1 C4 C3 -113.0(3)
C2 Th1 C4 C3 -36.64(19)
C11 Th1 C4 C3 62.2(3)
C1 Th1 C4 C3 -76.1(2)
C14 Th1 C4 C3 62.0(2)
C15 Th1 C4 C3 41.1(2)
N2 Th1 C4 C3 -88.2(2)
O1 Th1 C4 C9 41.2(6)
C32 Th1 C4 C9 39.2(8)
N1 Th1 C4 C9 117.1(3)
N3 Th1 C4 C9 178.8(3)
C12 Th1 C4 C9 -18.9(3)
C13 Th1 C4 C9 -31.4(3)
C5 Th1 C4 C9 123.7(4)
C3 Th1 C4 C9 -123.3(4)
C2 Th1 C4 C9 -160.0(3)
C11 Th1 C4 C9 -61.1(4)
C1 Th1 C4 C9 160.5(3)
C14 Th1 C4 C9 -61.3(3)
C15 Th1 C4 C9 -82.3(3)
N2 Th1 C4 C9 148.5(3)
C3 C4 C5 C1 0.6(4)
C9 C4 C5 C1 176.1(3)
Th1 C4 C5 C1 -69.1(2)
C3 C4 C5 C10 -175.8(3)
C9 C4 C5 C10 -0.3(5)
Th1 C4 C5 C10 114.5(3)
C3 C4 C5 Th1 69.7(2)
C9 C4 C5 Th1 -114.8(3)
C2 C1 C5 C4 -0.1(4)
C6 C1 C5 C4 -174.2(3)
Th1 C1 C5 C4 68.7(2)
C2 C1 C5 C10 176.3(3)
C6 C1 C5 C10 2.3(5)
Th1 C1 C5 C10 -114.8(3)
C2 C1 C5 Th1 -68.8(2)
C6 C1 C5 Th1 117.1(3)
O1 Th1 C5 C4 91.0(5)
C32 Th1 C5 C4 88.6(8)
N1 Th1 C5 C4 174.6(2)
N3 Th1 C5 C4 -134.47(19)
C12 Th1 C5 C4 71.4(3)
C13 Th1 C5 C4 33.5(3)
C3 Th1 C5 C4 -37.19(19)
C2 Th1 C5 C4 -76.7(2)
C11 Th1 C5 C4 -99(2)
C1 Th1 C5 C4 -113.5(3)
C14 Th1 C5 C4 -6.6(3)
C15 Th1 C5 C4 -44.8(3)
N2 Th1 C5 C4 -160.12(19)
O1 Th1 C5 C1 -155.5(5)
C32 Th1 C5 C1 -157.9(8)
N1 Th1 C5 C1 -71.9(2)
N3 Th1 C5 C1 -20.9(2)
C12 Th1 C5 C1 -175.1(2)
C4 Th1 C5 C1 113.5(3)
C13 Th1 C5 C1 147.07(19)
C3 Th1 C5 C1 76.3(2)
C2 Th1 C5 C1 36.86(19)
C11 Th1 C5 C1 15(3)
C14 Th1 C5 C1 106.9(2)
C15 Th1 C5 C1 68.7(3)
N2 Th1 C5 C1 -46.6(2)
O1 Th1 C5 C10 -32.7(6)
C32 Th1 C5 C10 -35.1(8)
N1 Th1 C5 C10 50.9(3)
N3 Th1 C5 C10 101.8(3)
C12 Th1 C5 C10 -52.3(4)
C4 Th1 C5 C10 -123.7(4)
C13 Th1 C5 C10 -90.1(3)
C3 Th1 C5 C10 -160.9(3)
C2 Th1 C5 C10 159.6(3)
C11 Th1 C5 C10 138(2)
C1 Th1 C5 C10 122.8(4)
C14 Th1 C5 C10 -130.3(3)
C15 Th1 C5 C10 -168.5(2)
N2 Th1 C5 C10 76.2(3)
O1 Th1 C11 C12 -19.0(5)
C32 Th1 C11 C12 -16.6(8)
N1 Th1 C11 C12 -102.2(2)
N3 Th1 C11 C12 -153.1(2)
C4 Th1 C11 C12 76.3(3)
C13 Th1 C11 C12 36.97(19)
C5 Th1 C11 C12 171(2)
C3 Th1 C11 C12 111.1(2)
C2 Th1 C11 C12 149.53(19)
C1 Th1 C11 C12 -175.4(2)
C14 Th1 C11 C12 76.6(2)
C15 Th1 C11 C12 113.5(3)
N2 Th1 C11 C12 -127.4(2)
O1 Th1 C11 C15 -132.5(5)
C32 Th1 C11 C15 -130.1(8)
N1 Th1 C11 C15 144.2(2)
N3 Th1 C11 C15 93.4(2)
C12 Th1 C11 C15 -113.5(3)
C4 Th1 C11 C15 -37.2(3)
C13 Th1 C11 C15 -76.6(2)
C5 Th1 C11 C15 57(3)
C3 Th1 C11 C15 -2.4(3)
C2 Th1 C11 C15 36.0(2)
C1 Th1 C11 C15 71.1(3)
C14 Th1 C11 C15 -36.94(19)
N2 Th1 C11 C15 119.1(2)
O1 Th1 C11 C16 103.0(6)
C32 Th1 C11 C16 105.4(8)
N1 Th1 C11 C16 19.7(3)
N3 Th1 C11 C16 -31.1(3)
C12 Th1 C11 C16 122.0(4)
C4 Th1 C11 C16 -161.7(3)
C13 Th1 C11 C16 158.9(3)
C5 Th1 C11 C16 -67(3)
C3 Th1 C11 C16 -126.9(3)
C2 Th1 C11 C16 -88.5(3)
C1 Th1 C11 C16 -53.4(4)
C14 Th1 C11 C16 -161.5(3)
C15 Th1 C11 C16 -124.5(4)
N2 Th1 C11 C16 -5.4(3)
C15 C11 C12 C13 -0.2(4)
C16 C11 C12 C13 175.1(3)
Th1 C11 C12 C13 -69.3(2)
C15 C11 C12 C17 -175.7(3)
C16 C11 C12 C17 -0.4(5)
Th1 C11 C12 C17 115.2(3)
C15 C11 C12 Th1 69.1(2)
C16 C11 C12 Th1 -115.6(3)
O1 Th1 C12 C13 -85.3(5)
C32 Th1 C12 C13 -82.9(8)
N1 Th1 C12 C13 -170.1(2)
N3 Th1 C12 C13 139.8(2)
C4 Th1 C12 C13 -25.0(3)
C5 Th1 C12 C13 -65.8(3)
C3 Th1 C12 C13 16.7(3)
C2 Th1 C12 C13 57.7(3)
C11 Th1 C12 C13 113.3(3)
C1 Th1 C12 C13 162.0(17)
C14 Th1 C12 C13 37.2(2)
C15 Th1 C12 C13 76.5(2)
N2 Th1 C12 C13 165.1(2)
O1 Th1 C12 C11 161.4(5)
C32 Th1 C12 C11 163.7(8)
N1 Th1 C12 C11 76.6(2)
N3 Th1 C12 C11 26.4(2)
C4 Th1 C12 C11 -138.3(2)
C13 Th1 C12 C11 -113.3(3)
C5 Th1 C12 C11 -179.2(2)
C3 Th1 C12 C11 -96.6(2)
C2 Th1 C12 C11 -55.6(3)
C1 Th1 C12 C11 48.6(19)
C14 Th1 C12 C11 -76.2(2)
C15 Th1 C12 C11 -36.85(19)
N2 Th1 C12 C11 51.7(2)
O1 Th1 C12 C17 38.6(6)
C32 Th1 C12 C17 40.9(8)
N1 Th1 C12 C17 -46.2(3)
N3 Th1 C12 C17 -96.4(3)
C4 Th1 C12 C17 98.9(3)
C13 Th1 C12 C17 123.9(4)
C5 Th1 C12 C17 58.0(4)
C3 Th1 C12 C17 140.6(3)
C2 Th1 C12 C17 -178.4(3)
C11 Th1 C12 C17 -122.8(4)
C1 Th1 C12 C17 -74.2(19)
C14 Th1 C12 C17 161.0(3)
C15 Th1 C12 C17 -159.7(3)
N2 Th1 C12 C17 -71.1(3)
C11 C12 C13 C14 -0.2(4)
C17 C12 C13 C14 175.2(3)
Th1 C12 C13 C14 -69.9(2)
C11 C12 C13 C18 -176.0(3)
C17 C12 C13 C18 -0.5(6)
Th1 C12 C13 C18 114.4(3)
C11 C12 C13 Th1 69.7(2)
C17 C12 C13 Th1 -114.9(3)
O1 Th1 C13 C12 88.3(5)
C32 Th1 C13 C12 90.2(8)
N1 Th1 C13 C12 11.4(2)
N3 Th1 C13 C12 -48.4(2)
C4 Th1 C13 C12 161.8(2)
C5 Th1 C13 C12 145.36(19)
C3 Th1 C13 C12 -167.7(2)
C2 Th1 C13 C12 -148.44(19)
C11 Th1 C13 C12 -36.97(19)
C1 Th1 C13 C12 -177.7(2)
C14 Th1 C13 C12 -112.9(3)
C15 Th1 C13 C12 -76.5(2)
N2 Th1 C13 C12 -18.2(2)
O1 Th1 C13 C14 -158.7(5)
C32 Th1 C13 C14 -156.8(8)
N1 Th1 C13 C14 124.3(2)
N3 Th1 C13 C14 64.5(2)
C12 Th1 C13 C14 112.9(3)
C4 Th1 C13 C14 -85.3(2)
C5 Th1 C13 C14 -101.7(2)
C3 Th1 C13 C14 -54.8(2)
C2 Th1 C13 C14 -35.5(2)
C11 Th1 C13 C14 75.9(2)
C1 Th1 C13 C14 -64.8(3)
C15 Th1 C13 C14 36.44(19)
N2 Th1 C13 C14 94.8(2)
O1 Th1 C13 C18 -36.0(6)
C32 Th1 C13 C18 -34.1(8)
N1 Th1 C13 C18 -112.9(3)
N3 Th1 C13 C18 -172.8(3)
C12 Th1 C13 C18 -124.3(4)
C4 Th1 C13 C18 37.4(3)
C5 Th1 C13 C18 21.0(4)
C3 Th1 C13 C18 67.9(3)
C2 Th1 C13 C18 87.2(3)
C11 Th1 C13 C18 -161.3(3)
C1 Th1 C13 C18 57.9(4)
C14 Th1 C13 C18 122.7(4)
C15 Th1 C13 C18 159.2(3)
N2 Th1 C13 C18 -142.5(3)
C12 C13 C14 C15 0.6(4)
C18 C13 C14 C15 176.4(3)
Th1 C13 C14 C15 -68.8(2)
C12 C13 C14 C19 -167.4(3)
C18 C13 C14 C19 8.5(5)
Th1 C13 C14 C19 123.2(3)
C12 C13 C14 Th1 69.4(2)
C18 C13 C14 Th1 -114.7(3)
O1 Th1 C14 C15 135.5(5)
C32 Th1 C14 C15 137.1(8)
N1 Th1 C14 C15 38.8(3)
N3 Th1 C14 C15 -13.0(2)
C12 Th1 C14 C15 76.9(2)
C4 Th1 C14 C15 -143.0(2)
C13 Th1 C14 C15 114.1(3)
C5 Th1 C14 C15 -139.7(2)
C3 Th1 C14 C15 -117.5(2)
C2 Th1 C14 C15 -93.3(2)
C11 Th1 C14 C15 37.18(19)
C1 Th1 C14 C15 -99.5(2)
N2 Th1 C14 C15 9.1(2)
O1 Th1 C14 C13 21.5(5)
C32 Th1 C14 C13 23.1(8)
N1 Th1 C14 C13 -75.3(2)
N3 Th1 C14 C13 -127.0(2)
C12 Th1 C14 C13 -37.20(19)
C4 Th1 C14 C13 103.0(2)
C5 Th1 C14 C13 106.3(2)
C3 Th1 C14 C13 128.4(2)
C2 Th1 C14 C13 152.68(19)
C11 Th1 C14 C13 -76.9(2)
C1 Th1 C14 C13 146.46(19)
C15 Th1 C14 C13 -114.1(3)
N2 Th1 C14 C13 -105.0(2)
O1 Th1 C14 C19 -101.4(6)
C32 Th1 C14 C19 -99.7(8)
N1 Th1 C14 C19 161.9(3)
N3 Th1 C14 C19 110.2(3)
C12 Th1 C14 C19 -160.0(4)
C4 Th1 C14 C19 -19.8(4)
C13 Th1 C14 C19 -122.8(4)
C5 Th1 C14 C19 -16.5(4)
C3 Th1 C14 C19 5.6(3)
C2 Th1 C14 C19 29.9(4)
C11 Th1 C14 C19 160.3(4)
C1 Th1 C14 C19 23.6(4)
C15 Th1 C14 C19 123.1(4)
N2 Th1 C14 C19 132.2(3)
C13 C14 C15 C11 -0.7(4)
C19 C14 C15 C11 167.3(3)
Th1 C14 C15 C11 -69.0(2)
C13 C14 C15 C20 -174.1(3)
C19 C14 C15 C20 -6.1(6)
Th1 C14 C15 C20 117.7(3)
C13 C14 C15 Th1 68.2(2)
C19 C14 C15 Th1 -123.8(3)
C12 C11 C15 C14 0.6(4)
C16 C11 C15 C14 -174.7(3)
Th1 C11 C15 C14 69.1(2)
C12 C11 C15 C20 173.8(3)
C16 C11 C15 C20 -1.4(6)
Th1 C11 C15 C20 -117.7(3)
C12 C11 C15 Th1 -68.5(2)
C16 C11 C15 Th1 116.3(3)
O1 Th1 C15 C14 -54.6(6)
C32 Th1 C15 C14 -52.1(9)
N1 Th1 C15 C14 -150.8(2)
N3 Th1 C15 C14 167.3(2)
C12 Th1 C15 C14 -76.2(2)
C4 Th1 C15 C14 45.9(2)
C13 Th1 C15 C14 -36.7(2)
C5 Th1 C15 C14 70.8(3)
C3 Th1 C15 C14 65.0(2)
C2 Th1 C15 C14 94.7(2)
C11 Th1 C15 C14 -113.1(3)
C1 Th1 C15 C14 108.1(2)
N2 Th1 C15 C14 -172.3(2)
O1 Th1 C15 C11 58.5(6)
C32 Th1 C15 C11 61.0(9)
N1 Th1 C15 C11 -37.6(2)
N3 Th1 C15 C11 -79.6(2)
C12 Th1 C15 C11 36.89(19)
C4 Th1 C15 C11 159.06(19)
C13 Th1 C15 C11 76.4(2)
C5 Th1 C15 C11 -176.1(2)
C3 Th1 C15 C11 178.1(2)
C2 Th1 C15 C11 -152.2(2)
C1 Th1 C15 C11 -138.82(19)
C14 Th1 C15 C11 113.1(3)
N2 Th1 C15 C11 -59.2(2)
O1 Th1 C15 C20 -177.4(6)
C32 Th1 C15 C20 -174.9(9)
N1 Th1 C15 C20 86.4(3)
N3 Th1 C15 C20 44.5(3)
C12 Th1 C15 C20 161.0(3)
C4 Th1 C15 C20 -76.8(3)
C13 Th1 C15 C20 -159.5(3)
C5 Th1 C15 C20 -52.0(4)
C3 Th1 C15 C20 -57.8(3)
C2 Th1 C15 C20 -28.1(3)
C11 Th1 C15 C20 124.1(4)
C1 Th1 C15 C20 -14.7(3)
C14 Th1 C15 C20 -122.8(4)
N2 Th1 C15 C20 64.9(3)
N2 N1 C22 C23 172.2(3)
Th1 N1 C22 C23 -9.9(5)
N2 N1 C22 C29 52.4(4)
Th1 N1 C22 C29 -129.8(4)
N2 N1 C22 C31 -68.7(3)
Th1 N1 C22 C31 109.2(4)
N1 C22 C23 C24 180.0(3)
C29 C22 C23 C24 -59.2(4)
C31 C22 C23 C24 59.7(4)
C22 C23 C24 C25 -60.2(4)
C22 C23 C24 C30 59.7(4)
C30 C24 C25 C26 -60.3(4)
C23 C24 C25 C26 59.9(4)
C24 C25 C26 C27 59.9(4)
C24 C25 C26 C31 -59.7(4)
C25 C26 C27 C28 -59.4(4)
C31 C26 C27 C28 60.0(4)
C26 C27 C28 C30 59.5(4)
C26 C27 C28 C29 -60.3(4)
N1 C22 C29 C28 179.5(3)
C23 C22 C29 C28 59.9(4)
C31 C22 C29 C28 -58.7(4)
C27 C28 C29 C22 59.9(4)
C30 C28 C29 C22 -60.4(4)
C27 C28 C30 C24 -59.9(4)
C29 C28 C30 C24 60.2(4)
C25 C24 C30 C28 60.0(4)
C23 C24 C30 C28 -60.1(4)
N1 C22 C31 C26 -179.3(3)
C23 C22 C31 C26 -60.1(4)
C29 C22 C31 C26 58.8(4)
C25 C26 C31 C22 60.2(4)
C27 C26 C31 C22 -59.6(4)
